data_4106884
loop_
_publ_author_name
'Valeriu Mereacre'
'Amer Baniodeh'
'Christopher E. Anson'
'Annie K. Powell'

_publ_section_title
;
 Effect of Ligand Substitution on the Interaction Between Anisotropic
 Dy(III) Ions and57Fe Nuclei in Fe2Dy2 Coordination Clusters
;
_journal_name_full 'Journal of the American Chemical Society'
_journal_page_first 15335
_journal_page_last 15337
_journal_paper_doi 10.1021/ja206941e
_journal_volume 133
_journal_year 2011
_chemical_formula_moiety '(C54 H58 Dy2 Fe2 N2 O20), 3(C2 H3 N)'
_chemical_formula_sum 'C60 H67 Dy2 Fe2 N5 O20'
_chemical_formula_weight 1614.89
_chemical_name_systematic
; 
 ? 
;
_space_group_IT_number 15
_symmetry_cell_setting monoclinic
_symmetry_space_group_name_Hall '-C 2yc'
_symmetry_space_group_name_H-M 'C 1 2/c 1'
_atom_sites_solution_hydrogens geom
_atom_sites_solution_primary direct
_atom_sites_solution_secondary difmap
_audit_creation_method SHELXL-97
_cell_angle_alpha 90.00
_cell_angle_beta 110.308(1)
_cell_angle_gamma 90.00
_cell_formula_units_Z 4
_cell_length_a 18.7113(9)
_cell_length_b 15.8961(8)
_cell_length_c 21.8206(11)
_cell_measurement_reflns_used 6792
_cell_measurement_temperature 100(2)
_cell_measurement_theta_max 28.11
_cell_measurement_theta_min 2.19
_cell_volume 6086.8(5)
_computing_cell_refinement 'SMART-NT 5.6 (Bruker AXS Inc., 2005)'
_computing_data_collection 'SMART-NT 5.6 (Bruker AXS Inc., 2005)'
_computing_data_reduction 'SAINT+ 6.45 (Bruker AXS Inc., 2003)'
_computing_molecular_graphics 'Diamond 2.1 (Crystal Impact, 1998)'
_computing_publication_material 'SHELXTL 6.14 (BrukerAXS Inc., 2003)'
_computing_structure_refinement 'SHELXTL 6.14 (BrukerAXS Inc., 2003)'
_computing_structure_solution 'SHELXTL 6.14 (BrukerAXS Inc., 2003)'
_diffrn_ambient_temperature 100(2)
_diffrn_detector_area_resol_mean 8.333
_diffrn_measured_fraction_theta_full 0.997
_diffrn_measured_fraction_theta_max 0.995
_diffrn_measurement_device_type 'Bruker SMART Apex'
_diffrn_measurement_method 'CCD area detector'
_diffrn_radiation_monochromator graphite
_diffrn_radiation_source 'rotating anode'
_diffrn_radiation_type MoK\a
_diffrn_radiation_wavelength 0.71073
_diffrn_reflns_av_R_equivalents 0.0557
_diffrn_reflns_av_sigmaI/netI 0.0636
_diffrn_reflns_limit_h_max 23
_diffrn_reflns_limit_h_min -22
_diffrn_reflns_limit_k_max 18
_diffrn_reflns_limit_k_min -19
_diffrn_reflns_limit_l_max 27
_diffrn_reflns_limit_l_min -27
_diffrn_reflns_number 18655
_diffrn_reflns_theta_full 25.00
_diffrn_reflns_theta_max 26.37
_diffrn_reflns_theta_min 2.75
_exptl_absorpt_coefficient_mu 2.974
_exptl_absorpt_correction_T_max 0.878
_exptl_absorpt_correction_T_min 0.692
_exptl_absorpt_correction_type multi-scan
_exptl_absorpt_process_details 'TWINABS 1.05 (Bruker AXS Inc., 2006)'
_exptl_crystal_colour yellow-brown
_exptl_crystal_density_diffrn 1.762
_exptl_crystal_description block
_exptl_crystal_F_000 3224
_exptl_crystal_size_max 0.10
_exptl_crystal_size_mid 0.08
_exptl_crystal_size_min 0.07
_refine_diff_density_max 1.504
_refine_diff_density_min -0.674
_refine_diff_density_rms 0.128
_refine_ls_extinction_method none
_refine_ls_goodness_of_fit_ref 1.009
_refine_ls_hydrogen_treatment mixed
_refine_ls_matrix_type full
_refine_ls_number_parameters 410
_refine_ls_number_reflns 6215
_refine_ls_number_restraints 2
_refine_ls_restrained_S_all 1.009
_refine_ls_R_factor_all 0.0542
_refine_ls_R_factor_gt 0.0353
_refine_ls_shift/su_max 0.001
_refine_ls_shift/su_mean 0.000
_refine_ls_structure_factor_coef Fsqd
_refine_ls_weighting_details 'calc w=1/[\s^2^(Fo^2^)+(0.0330P)^2^+0.0000P] where P=(Fo^2^+2Fc^2^)/3'
_refine_ls_weighting_scheme calc
_refine_ls_wR_factor_gt 0.0755
_refine_ls_wR_factor_ref 0.0808
_reflns_number_gt 4794
_reflns_number_total 6215
_reflns_threshold_expression >2sigma(I)
_cod_data_source_file ja206941e_si_002_1.cif
_cod_data_source_block amer16at
_cod_original_sg_symbol_H-M 'C 2/c'
_cod_database_code 4106884

loop_
_symmetry_equiv_pos_as_xyz
'x, y, z'
'-x, y, -z+1/2'
'x+1/2, y+1/2, z'
'-x+1/2, y+1/2, -z+1/2'
'-x, -y, -z'
'x, -y, z-1/2'
'-x+1/2, -y+1/2, -z'
'x+1/2, -y+1/2, z-1/2'

loop_
_atom_site_label
_atom_site_type_symbol
_atom_site_fract_x
_atom_site_fract_y
_atom_site_fract_z
_atom_site_U_iso_or_equiv
_atom_site_adp_type
_atom_site_occupancy
_atom_site_symmetry_multiplicity
_atom_site_calc_flag
_atom_site_refinement_flags
Dy1 Dy 0.155145(12) 0.406406(13) 0.495660(10) 0.01942(7) Uani 1 1 d .
Fe1 Fe 0.17308(4) 0.19807(4) 0.46234(3) 0.01954(15) Uani 1 1 d .
O1 O 0.21939(17) 0.27832(19) 0.53976(14) 0.0182(6) Uani 1 1 d D
H1 H 0.222(3) 0.272(3) 0.5782(16) 0.022 Uiso 1 1 d D
N1 N 0.1551(2) 0.4628(2) 0.38251(18) 0.0242(9) Uani 1 1 d .
C1 C 0.1361(3) 0.3945(3) 0.3330(2) 0.0279(11) Uani 1 1 d .
H1A H 0.1837 0.3732 0.3284 0.033 Uiso 1 1 calc R
H1B H 0.1040 0.4177 0.2903 0.033 Uiso 1 1 calc R
C2 C 0.0945(3) 0.3220(3) 0.3508(2) 0.0256(10) Uani 1 1 d .
H2A H 0.0408 0.3376 0.3426 0.031 Uiso 1 1 calc R
H2B H 0.0952 0.2721 0.3238 0.031 Uiso 1 1 calc R
O2 O 0.13170(18) 0.3035(2) 0.41759(14) 0.0229(7) Uani 1 1 d .
C3 C 0.2333(3) 0.4941(3) 0.3963(2) 0.0292(11) Uani 1 1 d .
H3A H 0.2411 0.5455 0.4234 0.035 Uiso 1 1 calc R
H3B H 0.2403 0.5091 0.3547 0.035 Uiso 1 1 calc R
C4 C 0.2916(3) 0.4289(3) 0.4316(2) 0.0244(10) Uani 1 1 d .
H4A H 0.2887 0.3804 0.4024 0.029 Uiso 1 1 calc R
H4B H 0.3434 0.4532 0.4443 0.029 Uiso 1 1 calc R
O3 O 0.27736(17) 0.40170(19) 0.48805(14) 0.0221(7) Uani 1 1 d .
C5 C 0.1000(3) 0.5336(3) 0.3629(2) 0.0306(12) Uani 1 1 d .
H5A H 0.0953 0.5529 0.3185 0.037 Uiso 1 1 calc R
H5B H 0.1191 0.5813 0.3934 0.037 Uiso 1 1 calc R
C6 C 0.0232(3) 0.5073(3) 0.3633(2) 0.0314(12) Uani 1 1 d .
H6A H -0.0093 0.5574 0.3603 0.038 Uiso 1 1 calc R
H6B H -0.0021 0.4704 0.3254 0.038 Uiso 1 1 calc R
O4 O 0.03397(19) 0.4629(2) 0.42317(16) 0.0270(8) Uani 1 1 d D
H4 H -0.003(2) 0.477(3) 0.439(2) 0.032 Uiso 1 1 d D
O5 O 0.08223(18) 0.1841(2) 0.48882(15) 0.0244(7) Uani 1 1 d .
O6 O 0.06506(18) 0.3150(2) 0.52049(15) 0.0242(7) Uani 1 1 d .
C7 C 0.0480(2) 0.2393(3) 0.5121(2) 0.0198(9) Uani 1 1 d .
C8 C -0.0137(3) 0.2037(3) 0.5341(2) 0.0232(10) Uani 1 1 d .
C9 C -0.0485(3) 0.2542(3) 0.5670(3) 0.0368(13) Uani 1 1 d .
H9A H -0.0339 0.3116 0.5746 0.044 Uiso 1 1 calc R
C10 C -0.1041(3) 0.2230(4) 0.5891(3) 0.0483(16) Uani 1 1 d .
H10A H -0.1267 0.2579 0.6127 0.058 Uiso 1 1 calc R
C11 C -0.1261(3) 0.1401(4) 0.5763(3) 0.0385(13) Uani 1 1 d .
H11A H -0.1657 0.1184 0.5897 0.046 Uiso 1 1 calc R
C12 C -0.0918(3) 0.0887(3) 0.5445(2) 0.0307(11) Uani 1 1 d .
H12A H -0.1063 0.0312 0.5371 0.037 Uiso 1 1 calc R
C13 C -0.0351(3) 0.1217(3) 0.5230(2) 0.0282(11) Uani 1 1 d .
H13A H -0.0113 0.0864 0.5006 0.034 Uiso 1 1 calc R
O7 O 0.14325(18) 0.1343(2) 0.37849(15) 0.0247(7) Uani 1 1 d .
O8 O 0.25462(18) 0.0682(2) 0.39505(15) 0.0241(7) Uani 1 1 d .
C14 C 0.1876(3) 0.0846(3) 0.3618(2) 0.0229(10) Uani 1 1 d .
C15 C 0.1546(3) 0.0451(3) 0.2956(2) 0.0292(11) Uani 1 1 d .
C16 C 0.0889(3) 0.0762(4) 0.2493(2) 0.0362(13) Uani 1 1 d .
H16A H 0.0633 0.1225 0.2600 0.043 Uiso 1 1 calc R
C17 C 0.0602(3) 0.0407(4) 0.1879(3) 0.0473(16) Uani 1 1 d .
H17A H 0.0155 0.0633 0.1563 0.057 Uiso 1 1 calc R
C18 C 0.0956(4) -0.0270(5) 0.1723(3) 0.0540(18) Uani 1 1 d .
H18A H 0.0756 -0.0517 0.1301 0.065 Uiso 1 1 calc R
C19 C 0.1614(4) -0.0596(4) 0.2187(3) 0.0487(16) Uani 1 1 d .
H19A H 0.1864 -0.1065 0.2080 0.058 Uiso 1 1 calc R
C20 C 0.1901(3) -0.0243(3) 0.2796(3) 0.0351(13) Uani 1 1 d .
H20A H 0.2346 -0.0473 0.3111 0.042 Uiso 1 1 calc R
O9 O 0.17601(19) 0.5545(2) 0.51118(16) 0.0279(8) Uani 1 1 d .
O10 O 0.09943(17) 0.5057(2) 0.55990(15) 0.0247(7) Uani 1 1 d .
C21 C 0.1400(3) 0.5643(3) 0.5504(2) 0.0237(10) Uani 1 1 d .
C22 C 0.1500(3) 0.6451(3) 0.5862(2) 0.0294(11) Uani 1 1 d .
C23 C 0.1918(3) 0.7090(3) 0.5713(3) 0.0418(14) Uani 1 1 d .
H23A H 0.2134 0.7008 0.5382 0.050 Uiso 1 1 calc R
C24 C 0.2021(4) 0.7857(4) 0.6051(3) 0.0548(17) Uani 1 1 d .
H24A H 0.2312 0.8293 0.5953 0.066 Uiso 1 1 calc R
C25 C 0.1710(4) 0.7976(4) 0.6512(3) 0.0496(16) Uani 1 1 d .
H25A H 0.1766 0.8505 0.6726 0.060 Uiso 1 1 calc R
C26 C 0.1308(4) 0.7337(4) 0.6681(3) 0.0558(18) Uani 1 1 d .
H26A H 0.1100 0.7424 0.7016 0.067 Uiso 1 1 calc R
C27 C 0.1210(4) 0.6580(4) 0.6362(3) 0.0465(15) Uani 1 1 d .
H27A H 0.0943 0.6139 0.6483 0.056 Uiso 1 1 calc R
N31 N 0.2157(3) 0.2525(3) 0.6732(2) 0.0493(13) Uani 1 1 d .
C31 C 0.1901(3) 0.3094(4) 0.6889(2) 0.0364(13) Uani 1 1 d .
C32 C 0.1584(4) 0.3850(4) 0.7070(3) 0.0506(16) Uani 1 1 d .
H32A H 0.1427 0.4240 0.6699 0.076 Uiso 1 1 calc R
H32B H 0.1971 0.4119 0.7443 0.076 Uiso 1 1 calc R
H32C H 0.1141 0.3700 0.7189 0.076 Uiso 1 1 calc R
N32 N 0.0000 0.3179(5) 0.7500 0.0536(19) Uani 1 2 d S
C33 C 0.0000 0.2475(6) 0.7500 0.045(2) Uani 1 2 d S
C34 C 0.0000 0.1556(7) 0.7500 0.092(4) Uani 1 2 d S

loop_
_atom_site_aniso_label
_atom_site_aniso_U_11
_atom_site_aniso_U_22
_atom_site_aniso_U_33
_atom_site_aniso_U_23
_atom_site_aniso_U_13
_atom_site_aniso_U_12
Dy1 0.01974(12) 0.02013(11) 0.02179(11) 0.00075(10) 0.01153(8) 0.00089(10)
Fe1 0.0178(3) 0.0217(3) 0.0215(3) -0.0023(3) 0.0098(3) -0.0005(3)
O1 0.0215(17) 0.0197(16) 0.0168(15) -0.0009(13) 0.0109(13) -0.0006(13)
N1 0.025(2) 0.024(2) 0.029(2) 0.0043(16) 0.0168(18) 0.0029(17)
C1 0.032(3) 0.036(3) 0.019(2) 0.006(2) 0.0122(19) 0.004(2)
C2 0.022(3) 0.028(3) 0.027(2) 0.003(2) 0.009(2) 0.005(2)
O2 0.0236(18) 0.0266(18) 0.0196(16) 0.0005(13) 0.0088(13) 0.0039(14)
C3 0.033(3) 0.028(3) 0.033(3) 0.006(2) 0.019(2) 0.001(2)
C4 0.026(3) 0.028(3) 0.025(2) -0.0005(19) 0.015(2) -0.004(2)
O3 0.0220(17) 0.0240(17) 0.0235(15) -0.0011(14) 0.0119(12) -0.0028(14)
C5 0.030(3) 0.032(3) 0.035(3) 0.013(2) 0.019(2) 0.008(2)
C6 0.030(3) 0.033(3) 0.034(3) 0.014(2) 0.014(2) 0.012(2)
O4 0.0240(19) 0.034(2) 0.0288(18) 0.0055(14) 0.0161(15) 0.0067(15)
O5 0.0219(18) 0.0237(17) 0.0323(18) -0.0039(14) 0.0156(14) -0.0009(14)
O6 0.0237(18) 0.0235(18) 0.0297(18) 0.0012(14) 0.0147(14) 0.0029(14)
C7 0.014(2) 0.026(3) 0.020(2) 0.0002(18) 0.0065(18) -0.0026(18)
C8 0.017(2) 0.030(3) 0.023(2) 0.0013(19) 0.0070(18) -0.001(2)
C9 0.042(3) 0.031(3) 0.050(3) -0.004(2) 0.031(3) -0.006(2)
C10 0.040(4) 0.055(4) 0.066(4) -0.008(3) 0.038(3) -0.004(3)
C11 0.032(3) 0.042(3) 0.050(3) 0.001(3) 0.026(3) -0.010(3)
C12 0.029(3) 0.028(3) 0.033(3) 0.002(2) 0.008(2) -0.008(2)
C13 0.024(3) 0.032(3) 0.029(3) 0.000(2) 0.010(2) 0.000(2)
O7 0.0234(18) 0.0282(18) 0.0251(17) -0.0056(14) 0.0118(14) 0.0006(14)
O8 0.0224(18) 0.0271(18) 0.0254(17) -0.0022(13) 0.0116(14) 0.0020(14)
C14 0.025(3) 0.024(2) 0.024(2) -0.003(2) 0.0144(19) -0.008(2)
C15 0.029(3) 0.036(3) 0.029(3) -0.007(2) 0.018(2) -0.006(2)
C16 0.032(3) 0.048(4) 0.031(3) -0.009(2) 0.013(2) -0.004(2)
C17 0.034(3) 0.076(5) 0.031(3) -0.015(3) 0.009(3) -0.004(3)
C18 0.042(4) 0.088(5) 0.035(3) -0.033(3) 0.018(3) -0.017(3)
C19 0.044(4) 0.062(4) 0.050(4) -0.023(3) 0.029(3) -0.006(3)
C20 0.029(3) 0.045(3) 0.037(3) -0.015(2) 0.018(2) -0.003(2)
O9 0.029(2) 0.0232(17) 0.038(2) 0.0009(14) 0.0201(16) -0.0016(14)
O10 0.0219(17) 0.0211(17) 0.0351(18) 0.0029(14) 0.0150(14) -0.0009(14)
C21 0.016(2) 0.024(2) 0.030(3) 0.0019(19) 0.007(2) 0.0038(19)
C22 0.026(3) 0.024(3) 0.038(3) -0.004(2) 0.011(2) 0.002(2)
C23 0.049(4) 0.030(3) 0.052(3) -0.003(3) 0.023(3) -0.005(3)
C24 0.060(4) 0.034(3) 0.077(5) -0.013(3) 0.032(4) -0.016(3)
C25 0.050(4) 0.035(3) 0.063(4) -0.014(3) 0.019(3) -0.008(3)
C26 0.064(5) 0.048(4) 0.066(4) -0.025(3) 0.037(4) -0.012(3)
C27 0.054(4) 0.039(3) 0.059(4) -0.013(3) 0.035(3) -0.011(3)
N31 0.079(4) 0.044(3) 0.036(3) -0.005(2) 0.035(3) 0.000(3)
C31 0.037(3) 0.048(4) 0.027(3) 0.001(2) 0.016(2) -0.005(3)
C32 0.042(4) 0.064(4) 0.056(4) 0.010(3) 0.030(3) 0.014(3)
N32 0.062(5) 0.049(5) 0.046(4) 0.000 0.014(4) 0.000
C33 0.049(6) 0.044(5) 0.044(5) 0.000 0.017(4) 0.000
C34 0.089(9) 0.034(6) 0.142(12) 0.000 0.026(8) 0.000

loop_
_atom_type_symbol
_atom_type_description
_atom_type_scat_dispersion_real
_atom_type_scat_dispersion_imag
_atom_type_scat_source
C C 0.0033 0.0016 'International Tables Vol C Tables 4.2.6.8 and 6.1.1.4'
H H 0.0000 0.0000 'International Tables Vol C Tables 4.2.6.8 and 6.1.1.4'
N N 0.0061 0.0033 'International Tables Vol C Tables 4.2.6.8 and 6.1.1.4'
O O 0.0106 0.0060 'International Tables Vol C Tables 4.2.6.8 and 6.1.1.4'
Fe Fe 0.3463 0.8444 'International Tables Vol C Tables 4.2.6.8 and 6.1.1.4'
Dy Dy -0.1892 4.4098 'International Tables Vol C Tables 4.2.6.8 and 6.1.1.4'

loop_
_geom_angle_atom_site_label_1
_geom_angle_atom_site_label_2
_geom_angle_atom_site_label_3
_geom_angle
_geom_angle_site_symmetry_1
_geom_angle_site_symmetry_3
O2 Dy1 O3 82.22(11) . .
O2 Dy1 O1 68.35(10) . .
O3 Dy1 O1 68.64(10) . .
O2 Dy1 O9 141.98(11) . .
O3 Dy1 O9 85.78(11) . .
O1 Dy1 O9 138.33(11) . .
O2 Dy1 O6 76.70(11) . .
O3 Dy1 O6 139.95(11) . .
O1 Dy1 O6 72.01(10) . .
O9 Dy1 O6 130.56(11) . .
O2 Dy1 O8 137.45(11) . 7_556
O3 Dy1 O8 73.33(10) . 7_556
O1 Dy1 O8 70.45(10) . 7_556
O9 Dy1 O8 70.96(11) . 7_556
O6 Dy1 O8 100.39(10) . 7_556
O2 Dy1 O4 83.43(11) . .
O3 Dy1 O4 132.34(10) . .
O1 Dy1 O4 142.97(11) . .
O9 Dy1 O4 78.41(12) . .
O6 Dy1 O4 78.68(11) . .
O8 Dy1 O4 138.37(11) 7_556 .
O2 Dy1 O10 146.89(11) . .
O3 Dy1 O10 130.48(10) . .
O1 Dy1 O10 123.22(10) . .
O9 Dy1 O10 52.64(10) . .
O6 Dy1 O10 78.47(10) . .
O8 Dy1 O10 68.69(10) 7_556 .
O4 Dy1 O10 70.43(10) . .
O2 Dy1 N1 66.87(11) . .
O3 Dy1 N1 68.11(11) . .
O1 Dy1 N1 120.33(11) . .
O9 Dy1 N1 75.17(12) . .
O6 Dy1 N1 129.88(12) . .
O8 Dy1 N1 129.73(11) 7_556 .
O4 Dy1 N1 64.44(11) . .
O10 Dy1 N1 115.93(11) . .
O2 Fe1 O3 174.80(13) . 7_556
O2 Fe1 O5 90.61(13) . .
O3 Fe1 O5 92.13(13) 7_556 .
O2 Fe1 O7 92.36(13) . .
O3 Fe1 O7 91.36(13) 7_556 .
O5 Fe1 O7 102.39(13) . .
O2 Fe1 O1 81.92(12) . .
O3 Fe1 O1 93.70(12) 7_556 .
O5 Fe1 O1 89.40(12) . .
O7 Fe1 O1 167.00(13) . .
O2 Fe1 O1 93.04(13) . 7_556
O3 Fe1 O1 83.19(12) 7_556 7_556
O5 Fe1 O1 164.90(12) . 7_556
O7 Fe1 O1 92.11(12) . 7_556
O1 Fe1 O1 76.64(12) . 7_556
Fe1 O1 Fe1 103.36(12) . 7_556
Fe1 O1 Dy1 100.85(12) . .
Fe1 O1 Dy1 101.20(12) 7_556 .
Fe1 O1 H1 128(3) . .
Fe1 O1 H1 110(3) 7_556 .
Dy1 O1 H1 111(3) . .
C3 N1 C1 111.4(4) . .
C3 N1 C5 110.1(4) . .
C1 N1 C5 112.2(4) . .
C3 N1 Dy1 104.3(3) . .
C1 N1 Dy1 110.9(3) . .
C5 N1 Dy1 107.6(3) . .
N1 C1 C2 112.7(4) . .
N1 C1 H1A 109.1 . .
C2 C1 H1A 109.1 . .
N1 C1 H1B 109.1 . .
C2 C1 H1B 109.1 . .
H1A C1 H1B 107.8 . .
O2 C2 C1 108.0(4) . .
O2 C2 H2A 110.1 . .
C1 C2 H2A 110.1 . .
O2 C2 H2B 110.1 . .
C1 C2 H2B 110.1 . .
H2A C2 H2B 108.4 . .
C2 O2 Fe1 131.4(3) . .
C2 O2 Dy1 121.2(3) . .
Fe1 O2 Dy1 107.43(13) . .
N1 C3 C4 111.3(4) . .
N1 C3 H3A 109.4 . .
C4 C3 H3A 109.4 . .
N1 C3 H3B 109.4 . .
C4 C3 H3B 109.4 . .
H3A C3 H3B 108.0 . .
O3 C4 C3 109.5(4) . .
O3 C4 H4A 109.8 . .
C3 C4 H4A 109.8 . .
O3 C4 H4B 109.8 . .
C3 C4 H4B 109.8 . .
H4A C4 H4B 108.2 . .
C4 O3 Fe1 122.1(3) . 7_556
C4 O3 Dy1 122.2(3) . .
Fe1 O3 Dy1 105.77(12) 7_556 .
N1 C5 C6 111.0(4) . .
N1 C5 H5A 109.4 . .
C6 C5 H5A 109.4 . .
N1 C5 H5B 109.4 . .
C6 C5 H5B 109.4 . .
H5A C5 H5B 108.0 . .
O4 C6 C5 108.1(4) . .
O4 C6 H6A 110.1 . .
C5 C6 H6A 110.1 . .
O4 C6 H6B 110.1 . .
C5 C6 H6B 110.1 . .
H6A C6 H6B 108.4 . .
C6 O4 Dy1 125.1(3) . .
C6 O4 H4 110(3) . .
Dy1 O4 H4 120(3) . .
C7 O5 Fe1 129.0(3) . .
C7 O6 Dy1 135.2(3) . .
O6 C7 O5 125.5(4) . .
O6 C7 C8 120.1(4) . .
O5 C7 C8 114.3(4) . .
C13 C8 C9 119.1(4) . .
C13 C8 C7 120.9(4) . .
C9 C8 C7 120.0(4) . .
C8 C9 C10 121.4(5) . .
C8 C9 H9A 119.3 . .
C10 C9 H9A 119.3 . .
C11 C10 C9 118.6(5) . .
C11 C10 H10A 120.7 . .
C9 C10 H10A 120.7 . .
C12 C11 C10 120.9(5) . .
C12 C11 H11A 119.5 . .
C10 C11 H11A 119.5 . .
C11 C12 C13 119.3(5) . .
C11 C12 H12A 120.4 . .
C13 C12 H12A 120.4 . .
C8 C13 C12 120.6(5) . .
C8 C13 H13A 119.7 . .
C12 C13 H13A 119.7 . .
C14 O7 Fe1 124.7(3) . .
C14 O8 Dy1 139.1(3) . 7_556
O8 C14 O7 125.8(4) . .
O8 C14 C15 118.0(4) . .
O7 C14 C15 116.1(4) . .
C16 C15 C20 118.7(5) . .
C16 C15 C14 121.2(5) . .
C20 C15 C14 120.1(5) . .
C17 C16 C15 120.8(5) . .
C17 C16 H16A 119.6 . .
C15 C16 H16A 119.6 . .
C18 C17 C16 120.3(6) . .
C18 C17 H17A 119.9 . .
C16 C17 H17A 119.9 . .
C17 C18 C19 119.6(5) . .
C17 C18 H18A 120.2 . .
C19 C18 H18A 120.2 . .
C20 C19 C18 120.2(6) . .
C20 C19 H19A 119.9 . .
C18 C19 H19A 119.9 . .
C19 C20 C15 120.5(5) . .
C19 C20 H20A 119.7 . .
C15 C20 H20A 119.7 . .
C21 O9 Dy1 96.8(3) . .
C21 O10 Dy1 89.0(3) . .
O10 C21 O9 120.6(4) . .
O10 C21 C22 121.8(4) . .
O9 C21 C22 117.6(4) . .
C23 C22 C27 118.8(5) . .
C23 C22 C21 119.3(5) . .
C27 C22 C21 121.9(5) . .
C22 C23 C24 119.8(5) . .
C22 C23 H23A 120.1 . .
C24 C23 H23A 120.1 . .
C25 C24 C23 120.1(6) . .
C25 C24 H24A 119.9 . .
C23 C24 H24A 119.9 . .
C24 C25 C26 120.9(6) . .
C24 C25 H25A 119.5 . .
C26 C25 H25A 119.5 . .
C27 C26 C25 119.7(6) . .
C27 C26 H26A 120.1 . .
C25 C26 H26A 120.1 . .
C26 C27 C22 120.5(6) . .
C26 C27 H27A 119.7 . .
C22 C27 H27A 119.7 . .
N31 C31 C32 177.3(6) . .
C31 C32 H32A 109.5 . .
C31 C32 H32B 109.5 . .
H32A C32 H32B 109.5 . .
C31 C32 H32C 109.5 . .
H32A C32 H32C 109.5 . .
H32B C32 H32C 109.5 . .
N32 C33 C34 180.000(5) . .

loop_
_geom_bond_atom_site_label_1
_geom_bond_atom_site_label_2
_geom_bond_distance
_geom_bond_site_symmetry_2
Dy1 O2 2.291(3) .
Dy1 O3 2.351(3) .
Dy1 O1 2.390(3) .
Dy1 O9 2.390(3) .
Dy1 O6 2.425(3) .
Dy1 O8 2.430(3) 7_556
Dy1 O4 2.441(3) .
Dy1 O10 2.560(3) .
Dy1 N1 2.627(4) .
Dy1 Fe1 3.4320(7) .
Dy1 Fe1 3.4472(7) 7_556
Fe1 O2 1.959(3) .
Fe1 O3 1.962(3) 7_556
Fe1 O5 1.989(3) .
Fe1 O7 1.994(3) .
Fe1 O1 2.053(3) .
Fe1 O1 2.063(3) 7_556
Fe1 Dy1 3.4472(7) 7_556
O1 Fe1 2.063(3) 7_556
O1 H1 0.83(3) .
N1 C3 1.473(6) .
N1 C1 1.485(6) .
N1 C5 1.487(6) .
C1 C2 1.514(7) .
C1 H1A 0.9900 .
C1 H1B 0.9900 .
C2 O2 1.411(5) .
C2 H2A 0.9900 .
C2 H2B 0.9900 .
C3 C4 1.508(7) .
C3 H3A 0.9900 .
C3 H3B 0.9900 .
C4 O3 1.415(5) .
C4 H4A 0.9900 .
C4 H4B 0.9900 .
O3 Fe1 1.962(3) 7_556
C5 C6 1.498(7) .
C5 H5A 0.9900 .
C5 H5B 0.9900 .
C6 O4 1.437(5) .
C6 H6A 0.9900 .
C6 H6B 0.9900 .
O4 H4 0.90(3) .
O5 C7 1.289(5) .
O6 C7 1.243(5) .
C7 C8 1.507(6) .
C8 C13 1.361(7) .
C8 C9 1.381(7) .
C9 C10 1.382(7) .
C9 H9A 0.9500 .
C10 C11 1.380(8) .
C10 H10A 0.9500 .
C11 C12 1.368(7) .
C11 H11A 0.9500 .
C12 C13 1.403(7) .
C12 H12A 0.9500 .
C13 H13A 0.9500 .
O7 C14 1.285(5) .
O8 C14 1.240(5) .
O8 Dy1 2.430(3) 7_556
C14 C15 1.498(6) .
C15 C16 1.383(7) .
C15 C20 1.394(7) .
C16 C17 1.381(7) .
C16 H16A 0.9500 .
C17 C18 1.368(9) .
C17 H17A 0.9500 .
C18 C19 1.394(9) .
C18 H18A 0.9500 .
C19 C20 1.368(7) .
C19 H19A 0.9500 .
C20 H20A 0.9500 .
O9 C21 1.269(5) .
O10 C21 1.264(5) .
C21 C22 1.481(7) .
C22 C23 1.388(7) .
C22 C27 1.391(7) .
C23 C24 1.405(8) .
C23 H23A 0.9500 .
C24 C25 1.337(9) .
C24 H24A 0.9500 .
C25 C26 1.389(9) .
C25 H25A 0.9500 .
C26 C27 1.371(8) .
C26 H26A 0.9500 .
C27 H27A 0.9500 .
N31 C31 1.131(7) .
C31 C32 1.453(8) .
C32 H32A 0.9800 .
C32 H32B 0.9800 .
C32 H32C 0.9800 .
N32 C33 1.118(11) .
C33 C34 1.462(14) .

loop_
_geom_hbond_atom_site_label_D
_geom_hbond_atom_site_label_H
_geom_hbond_atom_site_label_A
_geom_hbond_distance_DH
_geom_hbond_distance_HA
_geom_hbond_distance_DA
_geom_hbond_angle_DHA
_geom_hbond_site_symmetry_A
O1 H1 N31 0.83(3) 2.14(3) 2.965(5) 174(5) .
O4 H4 O10 0.90(3) 1.83(4) 2.694(4) 158(5) 5_566
